data_7043453
loop_
_publ_author_name
'Machura, Barbara'
'Klemens, Tomasz'
'Czerwi\'nska, Katarzyna Anna'
'Sz\/lapa-Kula, Agata'
'Kula, S\/lawomir'
'Switlicka, Anna'
'Kotowicz, Sonia'
'Siwy, Mariola'
'Bednarczyk, Katarzyna'
'Krompiec, Stanislaw'
'Smolarek, Karolina'
'Mackowski, Sebastian'
'Danikiewicz, Witold'
'Schab-Balcerzak, Ewa'

_publ_section_title
;
 Synthesis, spectroscopic, electrochemical and computational studies of
 rhenium(I) tricarbonyl complexes based on bidentate-coordinated
 2,6-di(thiazol-2-yl)pyridine derivatives
;
_journal_name_full 'Dalton Trans.'
_journal_paper_doi 10.1039/C7DT01948C
_journal_year 2017
_chemical_formula_moiety 'C22 H11 Cl N3 O3 Re S4'
_chemical_formula_sum 'C22 H11 Cl N3 O3 Re S4'
_chemical_formula_weight 715.23
_space_group_crystal_system monoclinic
_space_group_IT_number 15
_space_group_name_Hall '-I 2ya'
_space_group_name_H-M_alt 'I 1 2/a 1'
_symmetry_space_group_name_Hall '-I 2ya'
_symmetry_space_group_name_H-M 'I 1 2/a 1'
_atom_sites_solution_hydrogens mixed
_audit_creation_method SHELXL-2014/6
_audit_update_record
;
2017-05-25 deposited with the CCDC.
2017-06-26 downloaded from the CCDC.
;
_cell_angle_alpha 90
_cell_angle_beta 92.541(3)
_cell_angle_gamma 90
_cell_formula_units_Z 8
_cell_length_a 16.4100(5)
_cell_length_b 10.5443(3)
_cell_length_c 28.2940(9)
_cell_measurement_reflns_used 6498
_cell_measurement_temperature 295(2)
_cell_measurement_theta_max 29.1050
_cell_measurement_theta_min 3.7250
_cell_volume 4891.0(3)
_computing_cell_refinement 'CrysAlis RED v. 1.163 (UNIL IC & KUMA 2000)'
_computing_data_collection 'CrysAlis CCD v. 1.163 (UNIL IC & KUMA 2000)'
_computing_data_reduction 'CrysAlis RED v. 1.163 (UNIL IC & KUMA 2000)'
_computing_molecular_graphics 'Mercury (Macrae, J.Appl.Cryst. 41 (2008) 466-470'
_computing_publication_material 'Olex2 (Dolomanov et al., 2009)'
_computing_structure_refinement 'SHELXL-2014/6 (Sheldrick, 2014)'
_computing_structure_solution 'SHELXS-97 (Sheldrick, 1990)'
_diffrn_ambient_temperature 295(2)
_diffrn_measured_fraction_theta_full 0.978
_diffrn_measured_fraction_theta_max 0.997
_diffrn_measurement_device_type 'Oxford Diffraction Gemini A Ultra'
_diffrn_radiation_type MoK\a
_diffrn_radiation_wavelength 0.71073
_diffrn_reflns_av_R_equivalents 0.0243
_diffrn_reflns_av_unetI/netI 0.0283
_diffrn_reflns_Laue_measured_fraction_full 0.978
_diffrn_reflns_Laue_measured_fraction_max 0.997
_diffrn_reflns_limit_h_max 19
_diffrn_reflns_limit_h_min -19
_diffrn_reflns_limit_k_max 10
_diffrn_reflns_limit_k_min -12
_diffrn_reflns_limit_l_max 33
_diffrn_reflns_limit_l_min -28
_diffrn_reflns_number 11272
_diffrn_reflns_point_group_measured_fraction_full 0.978
_diffrn_reflns_point_group_measured_fraction_max 0.997
_diffrn_reflns_theta_full 25.242
_diffrn_reflns_theta_max 25.046
_diffrn_reflns_theta_min 3.643
_exptl_absorpt_coefficient_mu 5.450
_exptl_absorpt_correction_T_max 1.00000
_exptl_absorpt_correction_T_min 0.47604
_exptl_absorpt_correction_type multi-scan
_exptl_absorpt_process_details 'Blessing, Acta Cryst. A51 (1995) 33-38'
_exptl_crystal_colour yellow
_exptl_crystal_density_diffrn 1.943
_exptl_crystal_description needle
_exptl_crystal_F_000 2752
_exptl_crystal_size_max 0.11
_exptl_crystal_size_mid 0.06
_exptl_crystal_size_min 0.03
_refine_diff_density_max 0.360
_refine_diff_density_min -0.699
_refine_diff_density_rms 0.085
_refine_ls_extinction_method none
_refine_ls_goodness_of_fit_ref 1.044
_refine_ls_hydrogen_treatment mixed
_refine_ls_matrix_type full
_refine_ls_number_parameters 339
_refine_ls_number_reflns 4323
_refine_ls_number_restraints 0
_refine_ls_restrained_S_all 1.044
_refine_ls_R_factor_all 0.0278
_refine_ls_R_factor_gt 0.0220
_refine_ls_shift/su_max 0.002
_refine_ls_shift/su_mean 0.000
_refine_ls_structure_factor_coef Fsqd
_refine_ls_weighting_details 'w=1/[\s^2^(Fo^2^)+(0.0244P)^2^+0.5729P] where P=(Fo^2^+2Fc^2^)/3'
_refine_ls_weighting_scheme calc
_refine_ls_wR_factor_gt 0.0481
_refine_ls_wR_factor_ref 0.0506
_reflns_Friedel_coverage 0.000
_reflns_number_gt 3834
_reflns_number_total 4323
_reflns_threshold_expression 'I > 2\s(I)'
_cod_data_source_file c7dt01948c2.cif
_cod_data_source_block REN551A
_cod_database_code 7043453
_shelx_space_group_comment
;
The symmetry employed for this shelxl refinement is uniquely defined
by the following loop, which should always be used as a source of
symmetry information in preference to the above space-group names.
They are only intended as comments.
;
_shelxl_version_number 2014/6

loop_
_space_group_symop_operation_xyz
'x, y, z'
'-x+1/2, y, -z'
'x+1/2, y+1/2, z+1/2'
'-x+1, y+1/2, -z+1/2'
'-x, -y, -z'
'x-1/2, -y, z'
'-x+1/2, -y+1/2, -z+1/2'
'x, -y+1/2, z+1/2'

loop_
_atom_site_label
_atom_site_type_symbol
_atom_site_fract_x
_atom_site_fract_y
_atom_site_fract_z
_atom_site_U_iso_or_equiv
_atom_site_adp_type
_atom_site_occupancy
_atom_site_site_symmetry_order
_atom_site_calc_flag
_atom_site_refinement_flags_posn
_atom_site_refinement_flags_adp
_atom_site_refinement_flags_occupancy
C1 C 0.6113(2) 0.4719(3) 0.81399(14) 0.0445(9) Uani 1 1 d . . .
C2 C 0.4924(2) 0.6482(4) 0.82056(12) 0.0478(9) Uani 1 1 d . . .
C3 C 0.4551(2) 0.4124(3) 0.79622(12) 0.0453(8) Uani 1 1 d . . .
C4 C 0.3409(2) 0.5744(4) 0.88966(13) 0.0529(10) Uani 1 1 d . . .
H4 H 0.3324 0.6380 0.8672 0.063 Uiso 1 1 calc R U .
C5 C 0.2893(2) 0.5509(4) 0.92351(15) 0.0650(11) Uani 1 1 d . . .
H5 H 0.2404 0.5937 0.9270 0.078 Uiso 1 1 calc R U .
C6 C 0.40758(18) 0.4171(3) 0.92659(11) 0.0374(7) Uani 1 1 d . . .
C7 C 0.47413(18) 0.3269(3) 0.93383(10) 0.0349(7) Uani 1 1 d . . .
C8 C 0.48727(19) 0.2619(3) 0.97514(11) 0.0378(8) Uani 1 1 d . . .
H8 H 0.4515 0.2720 0.9995 0.045 Uiso 1 1 calc R U .
C9 C 0.55343(19) 0.1808(3) 0.98118(11) 0.0361(7) Uani 1 1 d . . .
C10 C 0.60119(19) 0.1661(3) 0.94176(11) 0.0364(7) Uani 1 1 d . . .
H10 H 0.6454 0.1109 0.9435 0.044 Uiso 1 1 calc R U .
C11 C 0.58422(17) 0.2312(3) 0.90088(10) 0.0314(7) Uani 1 1 d . . .
C12 C 0.63244(19) 0.2027(3) 0.85910(10) 0.0337(7) Uani 1 1 d . . .
C13 C 0.7379(2) 0.1567(3) 0.81814(13) 0.0506(9) Uani 1 1 d . . .
H13 H 0.7931 0.1495 0.8124 0.061 Uiso 1 1 calc R U .
C14 C 0.6808(2) 0.1264(4) 0.78549(13) 0.0557(10) Uani 1 1 d . . .
H14 H 0.6905 0.0960 0.7554 0.067 Uiso 1 1 calc R U .
C15 C 0.57029(19) 0.1165(3) 1.02572(11) 0.0387(8) Uani 1 1 d . . .
C16 C 0.5296(2) 0.1238(3) 1.06674(12) 0.0482(9) Uani 1 1 d . . .
H16 H 0.4835 0.1738 1.0701 0.058 Uiso 1 1 calc R U .
C17 C 0.5639(2) 0.0490(3) 1.10312(12) 0.0478(9) Uani 1 1 d . . .
H17 H 0.5427 0.0450 1.1330 0.057 Uiso 1 1 calc R U .
C18 C 0.6302(2) -0.0170(3) 1.09120(12) 0.0399(8) Uani 1 1 d . . .
C19 C 0.6808(2) -0.1011(3) 1.11973(13) 0.0423(8) Uani 1 1 d . . .
N1 N 0.40807(17) 0.4961(2) 0.89079(10) 0.0393(7) Uani 1 1 d . . .
N2 N 0.52284(14) 0.3170(2) 0.89603(8) 0.0314(6) Uani 1 1 d . . .
N3 N 0.71184(17) 0.1991(3) 0.86072(10) 0.0428(7) Uani 1 1 d . . .
O1 O 0.66899(18) 0.4658(3) 0.79268(11) 0.0692(8) Uani 1 1 d . . .
O2 O 0.47491(19) 0.7457(3) 0.80545(10) 0.0730(8) Uani 1 1 d . . .
O3 O 0.41966(17) 0.3708(3) 0.76346(9) 0.0688(8) Uani 1 1 d . . .
S1 S 0.32457(6) 0.43189(12) 0.95970(4) 0.0687(3) Uani 1 1 d . . .
S2 S 0.58717(6) 0.15150(11) 0.80685(3) 0.0600(3) Uani 1 1 d . . .
S3 S 0.65209(6) 0.01315(8) 1.03309(3) 0.0468(2) Uani 1 1 d . . .
Cl1 Cl 0.58572(5) 0.57981(8) 0.91907(3) 0.0476(2) Uani 1 1 d . . .
Re1 Re 0.51334(2) 0.48655(2) 0.84837(2) 0.03434(6) Uani 1 1 d . . .
S4 S 0.7796(5) -0.1406(5) 1.10513(18) 0.0676(17) Uani 0.65(2) 1 d . . P
C20 C 0.6705(17) -0.159(3) 1.1592(12) 0.075(8) Uani 0.54(7) 1 d . . P
C21 C 0.7294(3) -0.2373(5) 1.18080(18) 0.0740(13) Uani 1 1 d . . .
C22 C 0.7900(3) -0.2328(5) 1.15250(19) 0.0843(15) Uani 1 1 d . . .
S4A S 0.6489(9) -0.1545(9) 1.1711(4) 0.060(3) Uani 0.35(2) 1 d . . P
C20A C 0.751(2) -0.166(3) 1.1030(10) 0.080(8) Uani 0.46(7) 1 d . . P
H21 H 0.725(2) -0.288(4) 1.2096(14) 0.072(12) Uiso 1 1 d . . .
H22 H 0.840(3) -0.286(5) 1.1566(19) 0.14(2) Uiso 1 1 d . . .
H20 H 0.619(3) -0.147(5) 1.1742(19) 0.04(2) Uiso 1 1 d . . .

loop_
_atom_site_aniso_label
_atom_site_aniso_U_11
_atom_site_aniso_U_22
_atom_site_aniso_U_33
_atom_site_aniso_U_23
_atom_site_aniso_U_13
_atom_site_aniso_U_12
C1 0.045(2) 0.047(2) 0.042(2) 0.0005(17) 0.0100(18) -0.0006(16)
C2 0.055(2) 0.053(2) 0.037(2) 0.0072(18) 0.0112(17) 0.0047(17)
C3 0.045(2) 0.056(2) 0.035(2) 0.0081(18) 0.0070(17) 0.0046(16)
C4 0.040(2) 0.068(3) 0.051(2) 0.017(2) 0.0053(18) 0.0209(18)
C5 0.042(2) 0.094(3) 0.060(3) 0.015(2) 0.013(2) 0.032(2)
C6 0.0310(18) 0.053(2) 0.0295(17) 0.0057(16) 0.0109(13) 0.0060(14)
C7 0.0326(17) 0.0444(18) 0.0282(17) 0.0020(15) 0.0076(13) 0.0030(13)
C8 0.0396(19) 0.0466(19) 0.0279(18) 0.0045(15) 0.0112(14) 0.0040(15)
C9 0.0387(19) 0.0380(17) 0.0320(17) 0.0014(15) 0.0051(14) 0.0003(14)
C10 0.0391(18) 0.0373(17) 0.0331(18) 0.0038(15) 0.0052(14) 0.0100(14)
C11 0.0309(17) 0.0322(16) 0.0314(17) -0.0039(14) 0.0056(13) 0.0002(13)
C12 0.0376(19) 0.0345(17) 0.0293(17) -0.0010(14) 0.0044(14) 0.0021(13)
C13 0.044(2) 0.054(2) 0.056(2) -0.0063(19) 0.0247(19) 0.0046(17)
C14 0.062(3) 0.066(3) 0.040(2) -0.0157(19) 0.0181(19) -0.0013(19)
C15 0.045(2) 0.0390(18) 0.0325(18) 0.0051(15) 0.0052(15) 0.0073(14)
C16 0.052(2) 0.057(2) 0.036(2) 0.0056(18) 0.0107(16) 0.0141(17)
C17 0.060(2) 0.049(2) 0.036(2) 0.0088(18) 0.0143(17) 0.0121(18)
C18 0.049(2) 0.0384(18) 0.0322(19) 0.0046(15) 0.0034(16) -0.0012(15)
C19 0.049(2) 0.0387(18) 0.039(2) 0.0078(17) 0.0017(17) 0.0005(16)
N1 0.0302(15) 0.0535(18) 0.0346(17) 0.0044(13) 0.0046(13) 0.0105(11)
N2 0.0285(14) 0.0384(14) 0.0277(14) 0.0001(11) 0.0048(11) 0.0001(11)
N3 0.0373(16) 0.0496(17) 0.0421(16) -0.0041(14) 0.0086(13) 0.0016(13)
O1 0.0600(19) 0.0785(19) 0.073(2) -0.0012(16) 0.0409(16) -0.0015(15)
O2 0.104(2) 0.0556(17) 0.0604(18) 0.0223(16) 0.0139(16) 0.0185(16)
O3 0.0710(19) 0.096(2) 0.0379(15) -0.0044(15) -0.0081(14) -0.0027(16)
S1 0.0454(6) 0.1036(9) 0.0597(6) 0.0287(6) 0.0295(5) 0.0291(6)
S2 0.0457(6) 0.0938(8) 0.0407(5) -0.0245(5) 0.0051(4) -0.0020(5)
S3 0.0477(5) 0.0563(6) 0.0371(5) 0.0116(4) 0.0108(4) 0.0151(4)
Cl1 0.0473(5) 0.0526(5) 0.0431(5) -0.0090(4) 0.0041(4) 0.0017(4)
Re1 0.03353(9) 0.04263(9) 0.02743(9) 0.00453(5) 0.00775(6) 0.00452(5)
S4 0.055(3) 0.073(2) 0.0764(18) 0.0234(14) 0.0146(17) 0.0246(17)
C20 0.044(9) 0.087(10) 0.097(17) 0.010(10) 0.030(9) 0.005(7)
C21 0.081(3) 0.077(3) 0.064(3) 0.028(3) -0.002(3) 0.017(3)
C22 0.083(4) 0.085(3) 0.086(4) 0.023(3) 0.009(3) 0.032(3)
S4A 0.051(6) 0.072(3) 0.057(5) 0.028(3) -0.003(4) 0.008(4)
C20A 0.039(11) 0.108(14) 0.092(12) 0.054(10) -0.011(10) 0.008(10)

loop_
_atom_type_symbol
_atom_type_description
_atom_type_scat_dispersion_real
_atom_type_scat_dispersion_imag
_atom_type_scat_source
C C 0.0033 0.0016 'International Tables Vol C Tables 4.2.6.8 and 6.1.1.4'
H H 0.0000 0.0000 'International Tables Vol C Tables 4.2.6.8 and 6.1.1.4'
N N 0.0061 0.0033 'International Tables Vol C Tables 4.2.6.8 and 6.1.1.4'
O O 0.0106 0.0060 'International Tables Vol C Tables 4.2.6.8 and 6.1.1.4'
S S 0.1246 0.1234 'International Tables Vol C Tables 4.2.6.8 and 6.1.1.4'
Cl Cl 0.1484 0.1585 'International Tables Vol C Tables 4.2.6.8 and 6.1.1.4'
Re Re -1.0185 7.2310 'International Tables Vol C Tables 4.2.6.8 and 6.1.1.4'

loop_
_geom_angle_atom_site_label_1
_geom_angle_atom_site_label_2
_geom_angle_atom_site_label_3
_geom_angle
O1 C1 Re1 178.1(3)
O2 C2 Re1 175.3(3)
O3 C3 Re1 177.6(3)
C5 C4 N1 114.0(3)
C5 C4 H4 123.0
N1 C4 H4 123.0
C4 C5 S1 111.1(3)
C4 C5 H5 124.5
S1 C5 H5 124.5
N1 C6 C7 119.6(3)
N1 C6 S1 113.6(2)
C7 C6 S1 126.8(2)
C8 C7 N2 123.8(3)
C8 C7 C6 122.6(3)
N2 C7 C6 113.7(3)
C7 C8 C9 120.6(3)
C7 C8 H8 119.7
C9 C8 H8 119.7
C8 C9 C10 115.6(3)
C8 C9 C15 121.0(3)
C10 C9 C15 123.4(3)
C11 C10 C9 121.3(3)
C11 C10 H10 119.3
C9 C10 H10 119.3
N2 C11 C10 123.0(3)
N2 C11 C12 118.4(3)
C10 C11 C12 118.6(3)
N3 C12 C11 123.1(3)
N3 C12 S2 114.6(2)
C11 C12 S2 121.7(2)
C14 C13 N3 116.9(3)
C14 C13 H13 121.5
N3 C13 H13 121.5
C13 C14 S2 109.7(3)
C13 C14 H14 125.1
S2 C14 H14 125.1
C16 C15 C9 129.2(3)
C16 C15 S3 109.8(2)
C9 C15 S3 121.1(2)
C15 C16 C17 113.5(3)
C15 C16 H16 123.3
C17 C16 H16 123.3
C18 C17 C16 114.3(3)
C18 C17 H17 122.9
C16 C17 H17 122.9
C17 C18 C19 129.1(3)
C17 C18 S3 110.3(3)
C19 C18 S3 120.6(3)
C20 C19 C18 133.0(12)
C20 C19 C20A 101.6(14)
C18 C19 C20A 124.0(11)
C20 C19 S4A 13.0(12)
C18 C19 S4A 120.2(5)
C20A C19 S4A 114.5(11)
C20 C19 S4 104.7(13)
C18 C19 S4 122.3(3)
C20A C19 S4 16.3(16)
S4A C19 S4 117.3(5)
C6 N1 C4 111.5(3)
C6 N1 Re1 115.7(2)
C4 N1 Re1 132.7(2)
C11 N2 C7 115.4(3)
C11 N2 Re1 128.64(19)
C7 N2 Re1 112.45(19)
C12 N3 C13 109.2(3)
C6 S1 C5 89.75(17)
C14 S2 C12 89.53(17)
C18 S3 C15 92.17(16)
C3 Re1 C2 88.39(14)
C3 Re1 C1 88.68(15)
C2 Re1 C1 90.15(15)
C3 Re1 N1 93.69(13)
C2 Re1 N1 93.08(12)
C1 Re1 N1 176.05(12)
C3 Re1 N2 99.14(12)
C2 Re1 N2 166.02(12)
C1 Re1 N2 101.72(12)
N1 Re1 N2 74.79(9)
C3 Re1 Cl1 177.62(10)
C2 Re1 Cl1 92.85(11)
C1 Re1 Cl1 93.35(11)
N1 Re1 Cl1 84.22(8)
N2 Re1 Cl1 79.24(6)
C20A S4 C22 82(3)
C20A S4 C19 48(3)
C22 S4 C19 90.7(4)
S4A C20 C19 132(4)
S4A C20 C21 105(4)
C19 C20 C21 123(3)
S4A C20 H20 16(3)
C19 C20 H20 118(4)
C21 C20 H20 119(5)
C22 C21 C20 104.0(16)
C22 C21 S4A 121.4(7)
C20 C21 S4A 17.6(12)
C22 C21 H21 128(2)
C20 C21 H21 128(3)
S4A C21 H21 111(2)
C21 C22 C20A 104.7(13)
C21 C22 S4 117.5(4)
C20A C22 S4 18.7(13)
C21 C22 H22 124(3)
C20A C22 H22 128(3)
S4 C22 H22 119(3)
C20 S4A C21 58(4)
C20 S4A C19 35(3)
C21 S4A C19 92.6(10)
C20 S4A H20 148(6)
C21 S4A H20 149(6)
C19 S4A H20 116(6)
S4 C20A C19 116(4)
S4 C20A C22 79(3)
C19 C20A C22 102.1(17)

loop_
_geom_bond_atom_site_label_1
_geom_bond_atom_site_label_2
_geom_bond_distance
C1 O1 1.146(4)
C1 Re1 1.922(4)
C2 O2 1.145(4)
C2 Re1 1.902(4)
C3 O3 1.158(4)
C3 Re1 1.891(4)
C4 C5 1.330(5)
C4 N1 1.376(4)
C4 H4 0.9300
C5 S1 1.705(4)
C5 H5 0.9300
C6 N1 1.312(4)
C6 C7 1.455(4)
C6 S1 1.694(3)
C7 C8 1.364(4)
C7 N2 1.367(4)
C8 C9 1.386(4)
C8 H8 0.9300
C9 C10 1.400(4)
C9 C15 1.447(4)
C10 C11 1.363(4)
C10 H10 0.9300
C11 N2 1.356(4)
C11 C12 1.482(4)
C12 N3 1.302(4)
C12 S2 1.712(3)
C13 C14 1.326(5)
C13 N3 1.371(4)
C13 H13 0.9300
C14 S2 1.696(4)
C14 H14 0.9300
C15 C16 1.367(4)
C15 S3 1.734(3)
C16 C17 1.395(5)
C16 H16 0.9300
C17 C18 1.348(5)
C17 H17 0.9300
C18 C19 1.438(5)
C18 S3 1.728(4)
C19 C20 1.29(3)
C19 C20A 1.43(3)
C19 S4A 1.664(15)
C19 S4 1.740(7)
N1 Re1 2.149(3)
N2 Re1 2.241(2)
Cl1 Re1 2.4836(8)
S4 C20A 0.54(4)
S4 C22 1.658(7)
C20 S4A 0.50(3)
C20 C21 1.39(2)
C20 H20 0.97(6)
C21 C22 1.305(7)
C21 S4A 1.597(14)
C21 H21 0.98(4)
C22 C20A 1.67(3)
C22 H22 1.00(6)
S4A H20 0.51(4)

loop_
_geom_hbond_atom_site_label_D
_geom_hbond_atom_site_label_H
_geom_hbond_atom_site_label_A
_geom_hbond_distance_DH
_geom_hbond_distance_HA
_geom_hbond_distance_DA
_geom_hbond_angle_DHA
_geom_hbond_site_symmetry_A
C4 H4 N3 0.93 2.62 3.272(4) 127.7 6_565
C8 H8 S1 0.93 2.87 3.230(3) 104.3 .
C10 H10 S3 0.93 2.73 3.128(3) 106.5 .
